data_7108446
loop_
_publ_author_name
'Ilham Maulana'
'Peter Lonnecke'
'Evamarie Hey-Hawkins'

_publ_section_title
;
 Multinuclear palladium(II) complexes from P-C and P-Cl bond cleavage in
 (RP,RP/SP,SP)-[PdCl2{1,2-(PtBuCl)2C2B10H10}]
;
_journal_name_full Chem.Commun.
_journal_page_first 10231
_journal_paper_doi 10.1039/c2cc35939a
_journal_volume 48
_journal_year 2012
_chemical_formula_sum 'C44 H124 B50 Cl34 P10 Pd8'
_chemical_formula_weight 3560.13
_chemical_name_systematic
;
?
;
_space_group_IT_number 2
_symmetry_cell_setting triclinic
_symmetry_space_group_name_Hall '-P 1'
_symmetry_space_group_name_H-M 'P -1'
_atom_sites_solution_hydrogens geom
_atom_sites_solution_primary heavy
_atom_sites_solution_secondary difmap
_audit_conform_dict_location ftp://ftp.iucr.org/pub/cif_core.dic
_audit_conform_dict_name cif_core.dic
_audit_conform_dict_version 2.4
_audit_creation_date 2012-07-19T15:34:59-00:00
_audit_creation_method 'WinGX routine CIF_UPDATE'
_cell_angle_alpha 88.7240(10)
_cell_angle_beta 78.974(2)
_cell_angle_gamma 86.0590(10)
_cell_formula_units_Z 2
_cell_length_a 15.7564(10)
_cell_length_b 18.3526(13)
_cell_length_c 20.8596(14)
_cell_measurement_reflns_used 6318
_cell_measurement_temperature 208(2)
_cell_measurement_theta_max 26.37
_cell_measurement_theta_min 2.27
_cell_volume 5906.4(7)
_computing_cell_refinement 'Bruker SAINT'
_computing_data_collection 'Bruker SMART'
_computing_data_reduction 'Bruker SAINT'
_computing_molecular_graphics 'ORTEP3 for Windows (L. J. Farrugia, 1997)'
_computing_publication_material 'WINGX (L.J. Farrugia,1999)'
_computing_structure_refinement 'SHELXL-97 (Sheldrick, 2008)'
_computing_structure_solution 'SHELXS-97 (Sheldrick, 1990)'
_diffrn_ambient_temperature 208(2)
_diffrn_detector_area_resol_mean 81.92
_diffrn_measured_fraction_theta_full 0.989
_diffrn_measured_fraction_theta_max 0.989
_diffrn_measurement_device_type 'Bruker CCD area detector'
_diffrn_measurement_method '\W scans'
_diffrn_radiation_monochromator graphite
_diffrn_radiation_type MoK\a
_diffrn_radiation_wavelength 0.71073
_diffrn_reflns_av_R_equivalents 0.061
_diffrn_reflns_av_unetI/netI 0.1294
_diffrn_reflns_limit_h_max 10
_diffrn_reflns_limit_h_min -18
_diffrn_reflns_limit_k_max 21
_diffrn_reflns_limit_k_min -21
_diffrn_reflns_limit_l_max 24
_diffrn_reflns_limit_l_min -24
_diffrn_reflns_number 30585
_diffrn_reflns_theta_full 25.03
_diffrn_reflns_theta_max 25.03
_diffrn_reflns_theta_min 1.49
_exptl_absorpt_coefficient_mu 2.131
_exptl_absorpt_correction_type multi-scan
_exptl_absorpt_process_details 'Bruker SADABS'
_exptl_crystal_colour red
_exptl_crystal_density_diffrn 2.002
_exptl_crystal_density_method 'not measured'
_exptl_crystal_description prism
_exptl_crystal_F_000 3468
_exptl_crystal_size_max 0.1
_exptl_crystal_size_mid 0.1
_exptl_crystal_size_min 0.05
_platon_squeeze_details
;
All poorly defined and most likely disordered solvent molecules
(CH2Cl2) had been deleted from the primary solution. Attempts
to identify and describe all solvent molecules had been not
successful. The calculated void of 1211 A^3^ / 18mol = 67(A^3^)
correlates well with an expected volume for one solvent molecule.
;
_refine_diff_density_max 1.779
_refine_diff_density_min -1.251
_refine_diff_density_rms 0.256
_refine_ls_extinction_method none
_refine_ls_goodness_of_fit_ref 1.022
_refine_ls_hydrogen_treatment constr
_refine_ls_matrix_type full
_refine_ls_number_parameters 748
_refine_ls_number_reflns 20641
_refine_ls_number_restraints 0
_refine_ls_restrained_S_all 1.022
_refine_ls_R_factor_all 0.1391
_refine_ls_R_factor_gt 0.0872
_refine_ls_shift/su_max 0
_refine_ls_shift/su_mean 0
_refine_ls_structure_factor_coef Fsqd
_refine_ls_weighting_details 'calc w=1/[\s^2^(Fo^2^)+(0.1235P)^2^+0.0000P] where P=(Fo^2^+2Fc^2^)/3'
_refine_ls_weighting_scheme calc
_refine_ls_wR_factor_gt 0.2212
_refine_ls_wR_factor_ref 0.2411
_reflns_number_gt 11725
_reflns_number_total 20641
_reflns_threshold_expression >2\s(I)
_cod_data_source_file c2cc35939a.txt
_cod_data_source_block c1291fin
_cod_original_sg_symbol_H-M P-1
_cod_database_code 7108446

loop_
_symmetry_equiv_pos_as_xyz
'x, y, z'
'-x, -y, -z'

loop_
_atom_site_label
_atom_site_type_symbol
_atom_site_fract_x
_atom_site_fract_y
_atom_site_fract_z
_atom_site_U_iso_or_equiv
_atom_site_adp_type
_atom_site_occupancy
_atom_site_symmetry_multiplicity
_atom_site_calc_flag
_atom_site_refinement_flags
Pd1 Pd -0.18028(7) 0.23941(6) 0.17284(5) 0.0362(3) Uani 1 1 d .
Pd2 Pd 0.01034(7) 0.29446(6) 0.11221(5) 0.0340(3) Uani 1 1 d .
Pd3 Pd -0.27175(7) 0.22990(6) 0.33031(5) 0.0345(3) Uani 1 1 d .
Pd4 Pd 0.12428(7) 0.35460(5) 0.21041(5) 0.0300(3) Uani 1 1 d .
Pd5 Pd -0.08369(6) 0.11144(5) 0.37147(5) 0.0284(2) Uani 1 1 d .
Pd6 Pd 0.11991(6) 0.17732(5) 0.31020(5) 0.0287(3) Uani 1 1 d .
Pd7 Pd -0.29379(6) 0.04643(5) 0.41037(5) 0.0302(3) Uani 1 1 d .
Pd8 Pd 0.32076(7) 0.24249(6) 0.23124(6) 0.0366(3) Uani 1 1 d .
Cl1 Cl -0.2211(2) 0.13977(18) 0.24820(16) 0.0382(8) Uani 1 1 d .
Cl2 Cl -0.3011(3) 0.3045(2) 0.2396(2) 0.0584(12) Uani 1 1 d .
Cl3 Cl 0.1477(2) 0.25012(18) 0.14009(17) 0.0386(8) Uani 1 1 d .
Cl4 Cl 0.0674(3) 0.41137(19) 0.12088(19) 0.0484(10) Uani 1 1 d .
Cl5 Cl 0.0650(2) 0.06266(18) 0.35206(18) 0.0364(8) Uani 1 1 d .
Cl6 Cl -0.0281(2) 0.22398(17) 0.32596(17) 0.0356(8) Uani 1 1 d .
Cl7 Cl -0.2561(3) 0.4026(2) 0.3823(3) 0.0766(15) Uani 1 1 d .
Cl8 Cl -0.4259(2) 0.1061(2) 0.3973(2) 0.0461(9) Uani 1 1 d .
Cl9 Cl -0.1248(3) -0.0150(2) 0.49857(18) 0.0455(9) Uani 1 1 d .
Cl10 Cl -0.3494(4) -0.1333(3) 0.4862(2) 0.0850(16) Uani 1 1 d .
Cl11 Cl -0.0399(3) 0.4455(3) 0.3171(2) 0.0713(13) Uani 1 1 d .
Cl12 Cl 0.3535(3) 0.3537(2) 0.1775(2) 0.0605(12) Uani 1 1 d .
Cl13 Cl 0.3039(3) 0.1248(2) 0.3709(2) 0.0526(10) Uani 1 1 d .
Cl14 Cl 0.5311(4) 0.1518(3) 0.2404(3) 0.0946(18) Uani 1 1 d .
P1 P -0.0602(2) 0.19221(19) 0.10493(18) 0.0328(8) Uani 1 1 d .
P2 P -0.1271(3) 0.32527(19) 0.09988(18) 0.0362(9) Uani 1 1 d .
P3 P -0.2236(2) 0.15362(18) 0.40310(16) 0.0271(8) Uani 1 1 d .
P4 P -0.3206(3) 0.3108(2) 0.4086(2) 0.0452(10) Uani 1 1 d .
P5 P 0.1823(2) 0.28426(17) 0.28203(17) 0.0285(8) Uani 1 1 d .
P6 P 0.0933(3) 0.4446(2) 0.28337(19) 0.0434(10) Uani 1 1 d .
P7 P -0.1548(2) 0.01352(19) 0.41090(17) 0.0302(8) Uani 1 1 d .
P8 P -0.3230(3) -0.0737(2) 0.3964(3) 0.0666(15) Uani 1 1 d .
P9 P 0.2622(2) 0.1478(2) 0.28637(19) 0.0353(9) Uani 1 1 d .
P10 P 0.4361(3) 0.1682(2) 0.1783(3) 0.0693(16) Uani 1 1 d .
C1 C -0.0906(9) 0.2021(7) 0.0212(6) 0.035(3) Uani 1 1 d .
C2 C -0.1344(9) 0.2851(7) 0.0182(6) 0.034(3) Uani 1 1 d .
C3 C -0.0101(12) 0.0997(9) 0.1171(9) 0.064(2) Uani 1 1 d .
C4 C 0.0063(9) 0.0984(7) 0.1878(6) 0.035(3) Uani 1 1 d .
H4A H 0.0455 0.1356 0.1925 0.052 Uiso 1 1 calc R
H4B H 0.0318 0.0508 0.1975 0.052 Uiso 1 1 calc R
H4C H -0.0482 0.108 0.218 0.052 Uiso 1 1 calc R
C5 C 0.0764(10) 0.0859(8) 0.0690(8) 0.053(4) Uani 1 1 d .
H5A H 0.1141 0.1246 0.0728 0.08 Uiso 1 1 calc R
H5B H 0.0657 0.0852 0.0248 0.08 Uiso 1 1 calc R
H5C H 0.1039 0.0393 0.0792 0.08 Uiso 1 1 calc R
C6 C -0.0712(11) 0.0403(7) 0.1139(7) 0.051(4) Uani 1 1 d .
H6A H -0.0837 0.0387 0.0702 0.077 Uiso 1 1 calc R
H6B H -0.1247 0.0505 0.145 0.077 Uiso 1 1 calc R
H6C H -0.0444 -0.0065 0.1245 0.077 Uiso 1 1 calc R
C7 C -0.1720(12) 0.4239(9) 0.1072(9) 0.064(2) Uani 1 1 d .
C8 C -0.1179(11) 0.4713(8) 0.0535(8) 0.057(5) Uani 1 1 d .
H8A H -0.0578 0.4675 0.0584 0.086 Uiso 1 1 calc R
H8B H -0.1402 0.5219 0.058 0.086 Uiso 1 1 calc R
H8C H -0.122 0.4539 0.0107 0.086 Uiso 1 1 calc R
C9 C -0.2685(11) 0.4281(9) 0.1012(8) 0.056(5) Uani 1 1 d .
H9A H -0.2733 0.4137 0.0576 0.084 Uiso 1 1 calc R
H9B H -0.2931 0.4777 0.1091 0.084 Uiso 1 1 calc R
H9C H -0.2997 0.3954 0.1331 0.084 Uiso 1 1 calc R
C10 C -0.1628(12) 0.4462(9) 0.1765(8) 0.060(5) Uani 1 1 d .
H10A H -0.102 0.4432 0.1795 0.089 Uiso 1 1 calc R
H10B H -0.1936 0.4135 0.2085 0.089 Uiso 1 1 calc R
H10C H -0.187 0.4959 0.1849 0.089 Uiso 1 1 calc R
C11 C -0.2314(9) 0.2003(7) 0.4829(7) 0.035(3) Uani 1 1 d .
C12 C -0.2855(9) 0.2836(8) 0.4871(7) 0.043(4) Uani 1 1 d .
C13 C -0.4367(12) 0.3479(9) 0.4237(10) 0.064(2) Uani 1 1 d .
C14 C -0.4467(13) 0.4190(10) 0.4607(10) 0.086(7) Uani 1 1 d .
H14A H -0.4095 0.454 0.436 0.129 Uiso 1 1 calc R
H14B H -0.4304 0.4103 0.5029 0.129 Uiso 1 1 calc R
H14C H -0.5065 0.4384 0.467 0.129 Uiso 1 1 calc R
C15 C -0.4912(10) 0.2923(8) 0.4559(8) 0.056(5) Uani 1 1 d .
H15A H -0.4775 0.2817 0.4987 0.085 Uiso 1 1 calc R
H15B H -0.481 0.2483 0.4299 0.085 Uiso 1 1 calc R
H15C H -0.5516 0.3098 0.4607 0.085 Uiso 1 1 calc R
C16 C -0.4572(13) 0.3635(12) 0.3555(10) 0.095(8) Uani 1 1 d .
H16A H -0.4212 0.401 0.334 0.142 Uiso 1 1 calc R
H16B H -0.5177 0.38 0.3595 0.142 Uiso 1 1 calc R
H16C H -0.4456 0.3192 0.3299 0.142 Uiso 1 1 calc R
C17 C 0.1801(8) 0.3333(7) 0.3591(6) 0.028(3) Uani 1 1 d .
C18 C 0.1359(9) 0.4202(7) 0.3589(7) 0.038(3) Uani 1 1 d .
C19 C 0.1045(12) 0.5419(9) 0.2615(9) 0.064(2) Uani 1 1 d .
C20 C 0.2108(10) 0.5380(9) 0.2381(7) 0.054(5) Uani 1 1 d .
H20A H 0.2379 0.528 0.2756 0.081 Uiso 1 1 calc R
H20B H 0.2283 0.5843 0.2183 0.081 Uiso 1 1 calc R
H20C H 0.2287 0.4993 0.2064 0.081 Uiso 1 1 calc R
C21 C 0.0607(18) 0.5600(9) 0.2026(10) 0.111(10) Uani 1 1 d .
H21A H 0.0876 0.529 0.1662 0.167 Uiso 1 1 calc R
H21B H 0.0675 0.6108 0.1901 0.167 Uiso 1 1 calc R
H21C H -0.0004 0.5516 0.2143 0.167 Uiso 1 1 calc R
C22 C 0.0598(13) 0.5918(9) 0.3197(9) 0.069(5) Uani 1 1 d .
H22A H 0.0895 0.5833 0.3562 0.103 Uiso 1 1 calc R
H22B H -0.0003 0.5805 0.333 0.103 Uiso 1 1 calc R
H22C H 0.0626 0.6426 0.3061 0.103 Uiso 1 1 calc R
C23 C -0.1279(8) -0.0731(7) 0.3654(7) 0.031(3) Uani 1 1 d .
C24 C -0.2168(9) -0.1209(7) 0.3558(7) 0.039(3) Uani 1 1 d .
C25 C -0.4103(12) -0.1021(9) 0.3591(9) 0.064(2) Uani 1 1 d .
C26 C -0.3813(10) -0.0504(9) 0.2867(8) 0.054(3) Uani 1 1 d .
H26A H -0.3817 0.0007 0.2974 0.081 Uiso 1 1 calc R
H26B H -0.4226 -0.0564 0.2584 0.081 Uiso 1 1 calc R
H26C H -0.3238 -0.0673 0.2644 0.081 Uiso 1 1 calc R
C27 C -0.4181(10) -0.1840(8) 0.3574(9) 0.054(3) Uani 1 1 d .
H27A H -0.3695 -0.206 0.3267 0.081 Uiso 1 1 calc R
H27B H -0.4718 -0.1936 0.3437 0.081 Uiso 1 1 calc R
H27C H -0.4182 -0.2047 0.4006 0.081 Uiso 1 1 calc R
C28 C -0.4944(10) -0.0684(9) 0.4091(8) 0.054(3) Uani 1 1 d .
H28A H -0.492 -0.0158 0.4109 0.081 Uiso 1 1 calc R
H28B H -0.4951 -0.0893 0.4522 0.081 Uiso 1 1 calc R
H28C H -0.5465 -0.0797 0.394 0.081 Uiso 1 1 calc R
C29 C 0.3002(9) 0.0641(7) 0.2378(8) 0.040(4) Uani 1 1 d .
C30 C 0.3930(10) 0.0720(8) 0.1780(9) 0.052(4) Uani 1 1 d .
C31 C 0.5061(12) 0.1904(9) 0.1028(9) 0.064(2) Uani 1 1 d .
C32 C 0.4323(12) 0.1959(9) 0.0589(8) 0.067(3) Uani 1 1 d .
H32A H 0.4109 0.1481 0.0558 0.1 Uiso 1 1 calc R
H32B H 0.4564 0.2136 0.0155 0.1 Uiso 1 1 calc R
H32C H 0.3849 0.2295 0.079 0.1 Uiso 1 1 calc R
C33 C 0.5518(12) 0.2571(9) 0.1165(9) 0.067(3) Uani 1 1 d .
H33A H 0.5089 0.296 0.1329 0.1 Uiso 1 1 calc R
H33B H 0.5881 0.2731 0.0765 0.1 Uiso 1 1 calc R
H33C H 0.5873 0.2446 0.1488 0.1 Uiso 1 1 calc R
C34 C 0.5749(12) 0.1285(9) 0.0754(9) 0.067(3) Uani 1 1 d .
H34A H 0.5459 0.0861 0.0661 0.1 Uiso 1 1 calc R
H34B H 0.6107 0.1154 0.1075 0.1 Uiso 1 1 calc R
H34C H 0.611 0.1453 0.0356 0.1 Uiso 1 1 calc R
B1 B -0.0363(12) 0.1737(10) -0.0553(9) 0.0459(14) Uani 1 1 d .
H1 H 0.0224 0.1356 -0.0642 0.055 Uiso 1 1 calc R
B2 B -0.0320(13) 0.2646(10) -0.0302(9) 0.0459(14) Uani 1 1 d .
H2 H 0.0296 0.2861 -0.0231 0.055 Uiso 1 1 calc R
B3 B -0.0534(12) 0.2492(10) -0.1052(9) 0.0459(14) Uani 1 1 d .
H3 H -0.0045 0.2613 -0.1493 0.055 Uiso 1 1 calc R
B4 B -0.1185(12) 0.1741(10) -0.1010(9) 0.0459(14) Uani 1 1 d .
H4 H -0.1126 0.1355 -0.1422 0.055 Uiso 1 1 calc R
B5 B -0.1410(12) 0.1421(10) -0.0222(9) 0.0459(14) Uani 1 1 d .
H5 H -0.1499 0.0837 -0.0096 0.055 Uiso 1 1 calc R
B6 B -0.1124(12) 0.3188(10) -0.0589(9) 0.0459(14) Uani 1 1 d .
H6 H -0.1035 0.3775 -0.0705 0.055 Uiso 1 1 calc R
B7 B -0.1638(12) 0.2638(10) -0.1065(9) 0.0459(14) Uani 1 1 d .
H7 H -0.188 0.2851 -0.1504 0.055 Uiso 1 1 calc R
B8 B -0.2187(13) 0.1968(10) -0.0545(9) 0.0459(14) Uani 1 1 d .
H8 H -0.2787 0.1745 -0.0642 0.055 Uiso 1 1 calc R
B9 B -0.2028(12) 0.2132(10) 0.0277(9) 0.0459(14) Uani 1 1 d .
H9 H -0.2513 0.2017 0.0722 0.055 Uiso 1 1 calc R
B10 B -0.2164(13) 0.2907(10) -0.0253(9) 0.0459(14) Uani 1 1 d .
H10 H -0.2743 0.3296 -0.015 0.055 Uiso 1 1 calc R
B11 B -0.1508(12) 0.1972(11) 0.5257(9) 0.0506(16) Uani 1 1 d .
H11 H -0.0889 0.1635 0.5122 0.061 Uiso 1 1 calc R
B12 B -0.1733(12) 0.2768(11) 0.4814(10) 0.0506(16) Uani 1 1 d .
H12 H -0.1265 0.2957 0.4385 0.061 Uiso 1 1 calc R
B13 B -0.1594(12) 0.2835(11) 0.5615(9) 0.0506(16) Uani 1 1 d .
H13 H -0.1014 0.3083 0.5723 0.061 Uiso 1 1 calc R
B14 B -0.2022(11) 0.2113(11) 0.6081(10) 0.0506(16) Uani 1 1 d .
H14 H -0.1727 0.188 0.6489 0.061 Uiso 1 1 calc R
B15 B -0.2510(11) 0.1580(11) 0.5547(9) 0.0506(16) Uani 1 1 d .
H15 H -0.2553 0.0981 0.561 0.061 Uiso 1 1 calc R
B16 B -0.2424(11) 0.3390(11) 0.5357(9) 0.0506(16) Uani 1 1 d .
H16 H -0.2399 0.399 0.5288 0.061 Uiso 1 1 calc R
B17 B -0.2626(11) 0.2956(11) 0.6143(10) 0.0506(16) Uani 1 1 d .
H17 H -0.2741 0.3274 0.6602 0.061 Uiso 1 1 calc R
B18 B -0.3160(12) 0.2182(11) 0.6095(10) 0.0506(16) Uani 1 1 d .
H18 H -0.3624 0.1984 0.6522 0.061 Uiso 1 1 calc R
B19 B -0.3326(12) 0.2085(11) 0.5272(9) 0.0506(16) Uani 1 1 d .
H19 H -0.3885 0.1831 0.5137 0.061 Uiso 1 1 calc R
B20 B -0.3413(12) 0.2976(11) 0.5662(9) 0.0506(16) Uani 1 1 d .
H20 H -0.4039 0.3303 0.5793 0.061 Uiso 1 1 calc R
B21 B 0.2635(12) 0.3263(9) 0.3991(8) 0.0437(14) Uani 1 1 d .
H21 H 0.3211 0.2873 0.3865 0.052 Uiso 1 1 calc R
B22 B 0.1586(12) 0.2964(9) 0.4330(8) 0.0437(14) Uani 1 1 d .
H22 H 0.1485 0.2375 0.442 0.052 Uiso 1 1 calc R
B23 B 0.2138(12) 0.3512(9) 0.4833(9) 0.0437(14) Uani 1 1 d .
H23 H 0.2395 0.3282 0.5259 0.052 Uiso 1 1 calc R
B24 B 0.2691(13) 0.4187(9) 0.4307(8) 0.0437(14) Uani 1 1 d .
H24 H 0.3309 0.4389 0.4389 0.052 Uiso 1 1 calc R
B25 B 0.2480(12) 0.4069(9) 0.3485(9) 0.0437(14) Uani 1 1 d .
H25 H 0.2939 0.4198 0.303 0.052 Uiso 1 1 calc R
B26 B 0.0794(13) 0.3549(9) 0.4070(8) 0.0437(14) Uani 1 1 d .
H26 H 0.0175 0.335 0.3987 0.052 Uiso 1 1 calc R
B27 B 0.1001(12) 0.3667(9) 0.4863(9) 0.0437(14) Uani 1 1 d .
H27 H 0.0518 0.3537 0.5304 0.052 Uiso 1 1 calc R
B28 B 0.1698(12) 0.4414(9) 0.4831(9) 0.0437(14) Uani 1 1 d .
H28 H 0.1665 0.4771 0.526 0.052 Uiso 1 1 calc R
B29 B 0.1905(12) 0.4777(9) 0.4019(8) 0.0437(14) Uani 1 1 d .
H29 H 0.2004 0.5363 0.3908 0.052 Uiso 1 1 calc R
B30 B 0.0871(12) 0.4456(9) 0.4363(8) 0.0437(14) Uani 1 1 d .
H30 H 0.0297 0.485 0.4474 0.052 Uiso 1 1 calc R
B31 B -0.0427(11) -0.1319(9) 0.3701(9) 0.0404(13) Uani 1 1 d .
H31 H 0.0079 -0.1229 0.399 0.049 Uiso 1 1 calc R
B32 B -0.0530(11) -0.0810(9) 0.2962(8) 0.0404(13) Uani 1 1 d .
H32 H -0.0088 -0.0377 0.2767 0.049 Uiso 1 1 calc R
B33 B -0.0183(12) -0.1760(9) 0.2913(8) 0.0404(13) Uani 1 1 d .
H33 H 0.0488 -0.1955 0.2688 0.049 Uiso 1 1 calc R
B34 B -0.0812(11) -0.2198(9) 0.3611(8) 0.0404(13) Uani 1 1 d .
H34 H -0.0556 -0.2686 0.3855 0.049 Uiso 1 1 calc R
B35 B -0.1490(11) -0.1521(9) 0.4073(9) 0.0404(13) Uani 1 1 d .
H35 H -0.1696 -0.154 0.4613 0.049 Uiso 1 1 calc R
B36 B -0.1620(11) -0.0717(9) 0.2912(8) 0.0404(13) Uani 1 1 d .
H36 H -0.1909 -0.0218 0.2707 0.049 Uiso 1 1 calc R
B37 B -0.0932(11) -0.1372(9) 0.2439(9) 0.0404(13) Uani 1 1 d .
H37 H -0.0755 -0.1307 0.1901 0.049 Uiso 1 1 calc R
B38 B -0.1075(11) -0.2269(9) 0.2828(8) 0.0404(13) Uani 1 1 d .
H38 H -0.0981 -0.2789 0.2555 0.049 Uiso 1 1 calc R
B39 B -0.1876(11) -0.2119(9) 0.3532(8) 0.0404(13) Uani 1 1 d .
H39 H -0.2327 -0.2547 0.372 0.049 Uiso 1 1 calc R
B40 B -0.1972(11) -0.1619(9) 0.2805(9) 0.0404(13) Uani 1 1 d .
H40 H -0.2475 -0.1714 0.2514 0.049 Uiso 1 1 calc R
B41 B 0.2345(13) 0.0086(9) 0.2107(10) 0.0500(15) Uani 1 1 d .
H41 H 0.1627 0.0147 0.2239 0.06 Uiso 1 1 calc R
B42 B 0.2949(12) -0.0231(9) 0.2688(10) 0.0500(15) Uani 1 1 d .
H42 H 0.2638 -0.0366 0.3197 0.06 Uiso 1 1 calc R
B43 B 0.2917(12) -0.0796(10) 0.2006(10) 0.0500(15) Uani 1 1 d .
H43 H 0.2593 -0.1318 0.2076 0.06 Uiso 1 1 calc R
B44 B 0.2875(12) -0.0203(9) 0.1313(10) 0.0500(15) Uani 1 1 d .
H44 H 0.2512 -0.0334 0.0928 0.06 Uiso 1 1 calc R
B45 B 0.2927(12) 0.0741(10) 0.1568(10) 0.0500(15) Uani 1 1 d .
H45 H 0.2609 0.1228 0.1365 0.06 Uiso 1 1 calc R
B46 B 0.4001(12) 0.0174(9) 0.2468(10) 0.0500(15) Uani 1 1 d .
H46 H 0.4376 0.0301 0.2847 0.06 Uiso 1 1 calc R
B47 B 0.3923(12) -0.0702(10) 0.2224(10) 0.0500(15) Uani 1 1 d .
H47 H 0.4254 -0.117 0.2443 0.06 Uiso 1 1 calc R
B48 B 0.3848(12) -0.0690(10) 0.1397(10) 0.0500(15) Uani 1 1 d .
H48 H 0.412 -0.1146 0.1062 0.06 Uiso 1 1 calc R
B49 B 0.3874(12) 0.0233(9) 0.1134(10) 0.0500(15) Uani 1 1 d .
H49 H 0.4165 0.039 0.0626 0.06 Uiso 1 1 calc R
B50 B 0.4553(13) -0.0088(9) 0.1687(10) 0.0500(15) Uani 1 1 d .
H50 H 0.5271 -0.0137 0.1555 0.06 Uiso 1 1 calc R
Cl15 Cl 0.5522(6) 0.4930(7) 0.2022(5) 0.200(5) Uani 1 1 d .
Cl16 Cl 0.4263(4) 0.5451(4) 0.3095(4) 0.118(2) Uani 1 1 d .
C35 C 0.4530(15) 0.5091(15) 0.2361(13) 0.113(9) Uani 1 1 d .
H35A H 0.4252 0.4628 0.2379 0.136 Uiso 1 1 calc R
H35B H 0.4263 0.5415 0.2065 0.136 Uiso 1 1 calc R

loop_
_atom_site_aniso_label
_atom_site_aniso_U_11
_atom_site_aniso_U_22
_atom_site_aniso_U_33
_atom_site_aniso_U_23
_atom_site_aniso_U_13
_atom_site_aniso_U_12
Pd1 0.0452(7) 0.0286(6) 0.0302(6) 0.0017(5) 0.0006(5) 0.0075(5)
Pd2 0.0458(7) 0.0230(6) 0.0334(6) -0.0020(5) -0.0086(5) 0.0003(5)
Pd3 0.0359(6) 0.0239(6) 0.0389(6) 0.0008(5) 0.0035(5) 0.0021(5)
Pd4 0.0362(6) 0.0198(5) 0.0335(6) -0.0014(4) -0.0044(5) -0.0034(4)
Pd5 0.0246(5) 0.0237(5) 0.0359(6) -0.0019(4) -0.0018(4) -0.0066(4)
Pd6 0.0265(6) 0.0210(5) 0.0376(6) 0.0015(4) -0.0019(4) -0.0062(4)
Pd7 0.0241(5) 0.0233(5) 0.0428(6) -0.0061(5) -0.0031(4) -0.0057(4)
Pd8 0.0309(6) 0.0223(6) 0.0529(7) 0.0031(5) 0.0020(5) -0.0043(5)
Cl1 0.051(2) 0.0284(18) 0.0305(19) 0.0002(14) 0.0035(15) -0.0002(16)
Cl2 0.064(3) 0.050(3) 0.047(2) 0.0092(19) 0.0118(19) 0.028(2)
Cl3 0.045(2) 0.0244(18) 0.047(2) -0.0060(15) -0.0105(16) 0.0026(15)
Cl4 0.078(3) 0.0247(19) 0.047(2) 0.0026(16) -0.022(2) -0.0086(18)
Cl5 0.0231(17) 0.0249(17) 0.059(2) 0.0087(16) -0.0027(15) -0.0072(13)
Cl6 0.0321(19) 0.0240(17) 0.050(2) 0.0019(15) -0.0039(15) -0.0063(14)
Cl7 0.099(4) 0.030(2) 0.089(4) 0.002(2) 0.017(3) -0.020(2)
Cl8 0.032(2) 0.036(2) 0.071(3) -0.0120(18) -0.0107(18) -0.0026(16)
Cl9 0.052(2) 0.041(2) 0.044(2) 0.0007(17) -0.0094(17) -0.0036(18)
Cl10 0.105(4) 0.082(4) 0.059(3) 0.019(3) 0.010(3) -0.020(3)
Cl11 0.053(3) 0.092(4) 0.068(3) -0.016(3) -0.011(2) 0.003(3)
Cl12 0.054(3) 0.033(2) 0.082(3) 0.013(2) 0.019(2) -0.0069(18)
Cl13 0.056(3) 0.044(2) 0.062(3) 0.005(2) -0.021(2) -0.0018(19)
Cl14 0.075(4) 0.088(4) 0.129(5) 0.011(4) -0.041(3) -0.007(3)
P1 0.037(2) 0.0243(19) 0.035(2) -0.0006(15) -0.0041(16) 0.0026(16)
P2 0.048(2) 0.0245(19) 0.033(2) -0.0004(16) -0.0037(17) 0.0099(17)
P3 0.0273(19) 0.0218(18) 0.0313(19) -0.0061(14) -0.0016(14) -0.0034(14)
P4 0.052(3) 0.024(2) 0.051(3) -0.0049(18) 0.0112(19) -0.0001(18)
P5 0.0285(19) 0.0156(17) 0.041(2) 0.0002(15) -0.0063(15) -0.0002(14)
P6 0.067(3) 0.027(2) 0.037(2) -0.0037(17) -0.017(2) 0.0097(19)
P7 0.0292(19) 0.0247(18) 0.035(2) 0.0006(15) 0.0005(15) -0.0076(15)
P8 0.033(2) 0.041(3) 0.119(4) -0.034(3) 0.011(2) -0.013(2)
P9 0.031(2) 0.0255(19) 0.049(2) 0.0046(17) -0.0051(17) -0.0053(15)
P10 0.045(3) 0.032(2) 0.114(4) -0.002(3) 0.029(3) -0.004(2)
C1 0.050(9) 0.023(7) 0.024(7) -0.005(6) 0.011(6) 0.001(6)
C2 0.040(8) 0.029(8) 0.032(8) 0.000(6) -0.008(6) 0.003(6)
C3 0.065(5) 0.042(4) 0.079(5) -0.001(4) 0.001(4) 0.001(4)
C4 0.041(8) 0.031(8) 0.036(8) -0.001(6) -0.020(7) -0.001(6)
C5 0.072(12) 0.029(9) 0.052(10) 0.000(7) -0.002(8) 0.013(8)
C6 0.086(13) 0.022(8) 0.040(9) -0.001(7) 0.000(8) -0.003(8)
C7 0.065(5) 0.042(4) 0.079(5) -0.001(4) 0.001(4) 0.001(4)
C8 0.081(13) 0.036(9) 0.051(10) -0.001(8) -0.011(9) 0.018(9)
C9 0.068(12) 0.044(10) 0.052(11) 0.002(8) -0.009(9) 0.017(9)
C10 0.085(13) 0.046(10) 0.045(10) -0.020(8) -0.010(9) 0.011(9)
C11 0.043(9) 0.017(7) 0.048(9) -0.005(6) -0.013(7) -0.006(6)
C12 0.036(8) 0.033(8) 0.056(10) -0.023(7) 0.011(7) -0.022(7)
C13 0.065(5) 0.042(4) 0.079(5) -0.001(4) 0.001(4) 0.001(4)
C14 0.082(15) 0.045(11) 0.106(17) -0.004(11) 0.039(12) 0.005(10)
C15 0.056(11) 0.038(9) 0.072(12) 0.001(8) -0.011(9) 0.019(8)
C16 0.083(15) 0.088(17) 0.090(17) 0.002(13) 0.022(12) 0.051(13)
C17 0.026(7) 0.019(7) 0.036(8) -0.011(6) 0.003(6) 0.002(5)
C18 0.037(8) 0.024(7) 0.052(9) 0.001(7) -0.011(7) 0.012(6)
C19 0.065(5) 0.042(4) 0.079(5) -0.001(4) 0.001(4) 0.001(4)
C20 0.054(10) 0.081(12) 0.030(8) 0.035(8) -0.004(7) -0.038(9)
C21 0.24(3) 0.025(10) 0.095(17) -0.004(10) -0.10(2) -0.006(14)
C22 0.104(16) 0.032(9) 0.065(12) -0.013(8) -0.007(11) 0.015(10)
C23 0.030(7) 0.020(7) 0.045(8) 0.003(6) -0.012(6) -0.005(6)
C24 0.038(8) 0.023(7) 0.052(9) -0.007(6) 0.002(7) -0.010(6)
C25 0.065(5) 0.042(4) 0.079(5) -0.001(4) 0.001(4) 0.001(4)
C26 0.044(6) 0.049(6) 0.073(7) -0.018(5) -0.025(5) 0.009(5)
C27 0.044(6) 0.049(6) 0.073(7) -0.018(5) -0.025(5) 0.009(5)
C28 0.044(6) 0.049(6) 0.073(7) -0.018(5) -0.025(5) 0.009(5)
C29 0.033(8) 0.015(7) 0.066(10) 0.006(7) 0.003(7) -0.004(6)
C30 0.045(10) 0.024(8) 0.080(12) 0.007(8) -0.002(8) 0.008(7)
C31 0.065(5) 0.042(4) 0.079(5) -0.001(4) 0.001(4) 0.001(4)
C32 0.091(8) 0.040(6) 0.060(7) -0.008(5) 0.006(6) 0.002(6)
C33 0.091(8) 0.040(6) 0.060(7) -0.008(5) 0.006(6) 0.002(6)
C34 0.091(8) 0.040(6) 0.060(7) -0.008(5) 0.006(6) 0.002(6)
B1 0.056(4) 0.042(3) 0.043(3) 0.002(3) -0.015(3) -0.005(3)
B2 0.056(4) 0.042(3) 0.043(3) 0.002(3) -0.015(3) -0.005(3)
B3 0.056(4) 0.042(3) 0.043(3) 0.002(3) -0.015(3) -0.005(3)
B4 0.056(4) 0.042(3) 0.043(3) 0.002(3) -0.015(3) -0.005(3)
B5 0.056(4) 0.042(3) 0.043(3) 0.002(3) -0.015(3) -0.005(3)
B6 0.056(4) 0.042(3) 0.043(3) 0.002(3) -0.015(3) -0.005(3)
B7 0.056(4) 0.042(3) 0.043(3) 0.002(3) -0.015(3) -0.005(3)
B8 0.056(4) 0.042(3) 0.043(3) 0.002(3) -0.015(3) -0.005(3)
B9 0.056(4) 0.042(3) 0.043(3) 0.002(3) -0.015(3) -0.005(3)
B10 0.056(4) 0.042(3) 0.043(3) 0.002(3) -0.015(3) -0.005(3)
B11 0.037(3) 0.057(4) 0.058(4) -0.025(3) -0.004(3) -0.013(3)
B12 0.037(3) 0.057(4) 0.058(4) -0.025(3) -0.004(3) -0.013(3)
B13 0.037(3) 0.057(4) 0.058(4) -0.025(3) -0.004(3) -0.013(3)
B14 0.037(3) 0.057(4) 0.058(4) -0.025(3) -0.004(3) -0.013(3)
B15 0.037(3) 0.057(4) 0.058(4) -0.025(3) -0.004(3) -0.013(3)
B16 0.037(3) 0.057(4) 0.058(4) -0.025(3) -0.004(3) -0.013(3)
B17 0.037(3) 0.057(4) 0.058(4) -0.025(3) -0.004(3) -0.013(3)
B18 0.037(3) 0.057(4) 0.058(4) -0.025(3) -0.004(3) -0.013(3)
B19 0.037(3) 0.057(4) 0.058(4) -0.025(3) -0.004(3) -0.013(3)
B20 0.037(3) 0.057(4) 0.058(4) -0.025(3) -0.004(3) -0.013(3)
B21 0.061(4) 0.028(3) 0.044(3) 0.000(2) -0.011(3) -0.012(3)
B22 0.061(4) 0.028(3) 0.044(3) 0.000(2) -0.011(3) -0.012(3)
B23 0.061(4) 0.028(3) 0.044(3) 0.000(2) -0.011(3) -0.012(3)
B24 0.061(4) 0.028(3) 0.044(3) 0.000(2) -0.011(3) -0.012(3)
B25 0.061(4) 0.028(3) 0.044(3) 0.000(2) -0.011(3) -0.012(3)
B26 0.061(4) 0.028(3) 0.044(3) 0.000(2) -0.011(3) -0.012(3)
B27 0.061(4) 0.028(3) 0.044(3) 0.000(2) -0.011(3) -0.012(3)
B28 0.061(4) 0.028(3) 0.044(3) 0.000(2) -0.011(3) -0.012(3)
B29 0.061(4) 0.028(3) 0.044(3) 0.000(2) -0.011(3) -0.012(3)
B30 0.061(4) 0.028(3) 0.044(3) 0.000(2) -0.011(3) -0.012(3)
B31 0.045(3) 0.026(3) 0.046(3) 0.002(2) 0.000(3) -0.002(2)
B32 0.045(3) 0.026(3) 0.046(3) 0.002(2) 0.000(3) -0.002(2)
B33 0.045(3) 0.026(3) 0.046(3) 0.002(2) 0.000(3) -0.002(2)
B34 0.045(3) 0.026(3) 0.046(3) 0.002(2) 0.000(3) -0.002(2)
B35 0.045(3) 0.026(3) 0.046(3) 0.002(2) 0.000(3) -0.002(2)
B36 0.045(3) 0.026(3) 0.046(3) 0.002(2) 0.000(3) -0.002(2)
B37 0.045(3) 0.026(3) 0.046(3) 0.002(2) 0.000(3) -0.002(2)
B38 0.045(3) 0.026(3) 0.046(3) 0.002(2) 0.000(3) -0.002(2)
B39 0.045(3) 0.026(3) 0.046(3) 0.002(2) 0.000(3) -0.002(2)
B40 0.045(3) 0.026(3) 0.046(3) 0.002(2) 0.000(3) -0.002(2)
B41 0.052(4) 0.030(3) 0.068(4) -0.002(3) -0.015(3) 0.006(3)
B42 0.052(4) 0.030(3) 0.068(4) -0.002(3) -0.015(3) 0.006(3)
B43 0.052(4) 0.030(3) 0.068(4) -0.002(3) -0.015(3) 0.006(3)
B44 0.052(4) 0.030(3) 0.068(4) -0.002(3) -0.015(3) 0.006(3)
B45 0.052(4) 0.030(3) 0.068(4) -0.002(3) -0.015(3) 0.006(3)
B46 0.052(4) 0.030(3) 0.068(4) -0.002(3) -0.015(3) 0.006(3)
B47 0.052(4) 0.030(3) 0.068(4) -0.002(3) -0.015(3) 0.006(3)
B48 0.052(4) 0.030(3) 0.068(4) -0.002(3) -0.015(3) 0.006(3)
B49 0.052(4) 0.030(3) 0.068(4) -0.002(3) -0.015(3) 0.006(3)
B50 0.052(4) 0.030(3) 0.068(4) -0.002(3) -0.015(3) 0.006(3)
Cl15 0.128(7) 0.265(13) 0.167(9) -0.019(8) 0.061(6) 0.019(8)
Cl16 0.101(5) 0.080(4) 0.155(7) -0.020(4) 0.018(4) 0.008(4)
C35 0.082(18) 0.10(2) 0.15(2) -0.018(18) 0.000(16) -0.002(15)

loop_
_atom_type_symbol
_atom_type_description
_atom_type_scat_dispersion_real
_atom_type_scat_dispersion_imag
_atom_type_scat_source
Pd Pd -0.9988 1.0072 'International Tables Vol C Tables 4.2.6.8 and 6.1.1.4'
Cl Cl 0.1484 0.1585 'International Tables Vol C Tables 4.2.6.8 and 6.1.1.4'
P P 0.1023 0.0942 'International Tables Vol C Tables 4.2.6.8 and 6.1.1.4'
C C 0.0033 0.0016 'International Tables Vol C Tables 4.2.6.8 and 6.1.1.4'
B B 0.0013 0.0007 'International Tables Vol C Tables 4.2.6.8 and 6.1.1.4'
H H 0 0 'International Tables Vol C Tables 4.2.6.8 and 6.1.1.4'

loop_
_geom_angle_atom_site_label_1
_geom_angle_atom_site_label_2
_geom_angle_atom_site_label_3
_geom_angle
P2 Pd1 P1 70.20(13)
P2 Pd1 Cl2 102.66(14)
P1 Pd1 Cl2 172.57(15)
P2 Pd1 Cl1 173.43(14)
P1 Pd1 Cl1 103.58(13)
Cl2 Pd1 Cl1 83.49(13)
P2 Pd1 Pd2 44.11(10)
P1 Pd1 Pd2 44.28(9)
Cl2 Pd1 Pd2 129.04(12)
Cl1 Pd1 Pd2 129.86(10)
P2 Pd2 P1 70.07(13)
P2 Pd2 Cl4 102.69(14)
P1 Pd2 Cl4 172.66(15)
P2 Pd2 Cl3 171.01(14)
P1 Pd2 Cl3 104.64(13)
Cl4 Pd2 Cl3 82.39(13)
P2 Pd2 Pd4 131.15(10)
P1 Pd2 Pd4 136.06(10)
Cl4 Pd2 Pd4 47.93(9)
Cl3 Pd2 Pd4 47.80(8)
P2 Pd2 Pd1 43.95(10)
P1 Pd2 Pd1 44.25(10)
Cl4 Pd2 Pd1 129.55(11)
Cl3 Pd2 Pd1 127.21(9)
Pd4 Pd2 Pd1 118.65(4)
P4 Pd3 P3 90.20(15)
P4 Pd3 Cl1 178.17(14)
P3 Pd3 Cl1 88.53(12)
P4 Pd3 Cl2 97.55(15)
P3 Pd3 Cl2 170.16(14)
Cl1 Pd3 Cl2 83.85(13)
P6 Pd4 P5 90.24(14)
P6 Pd4 Cl3 173.92(15)
P5 Pd4 Cl3 86.85(12)
P6 Pd4 Cl4 100.04(14)
P5 Pd4 Cl4 169.70(14)
Cl3 Pd4 Cl4 82.85(12)
P6 Pd4 Pd2 130.36(12)
P5 Pd4 Pd2 123.96(9)
Cl3 Pd4 Pd2 48.44(9)
Cl4 Pd4 Pd2 47.88(9)
P7 Pd5 P3 74.75(13)
P7 Pd5 Cl6 171.35(13)
P3 Pd5 Cl6 97.40(12)
P7 Pd5 Cl5 101.91(12)
P3 Pd5 Cl5 172.77(13)
Cl6 Pd5 Cl5 86.30(11)
P9 Pd6 P5 74.70(13)
P9 Pd6 Cl6 171.79(13)
P5 Pd6 Cl6 97.76(12)
P9 Pd6 Cl5 101.30(12)
P5 Pd6 Cl5 172.08(13)
Cl6 Pd6 Cl5 86.58(11)
P7 Pd7 P3 73.99(12)
P7 Pd7 P8 91.24(15)
P3 Pd7 P8 161.68(15)
P7 Pd7 Cl8 166.24(13)
P3 Pd7 Cl8 93.34(13)
P8 Pd7 Cl8 100.08(15)
P9 Pd8 P10 91.17(15)
P9 Pd8 P5 73.96(13)
P10 Pd8 P5 161.93(15)
P9 Pd8 Cl12 168.21(15)
P10 Pd8 Cl12 99.71(16)
P5 Pd8 Cl12 94.51(13)
Pd3 Cl1 Pd1 87.49(12)
Pd1 Cl2 Pd3 87.82(13)
Pd4 Cl3 Pd2 83.76(11)
Pd2 Cl4 Pd4 84.19(12)
Pd6 Cl5 Pd5 93.16(12)
Pd6 Cl6 Pd5 93.89(12)
C3 P1 C1 111.4(7)
C3 P1 Pd1 122.5(6)
C1 P1 Pd1 103.3(4)
C3 P1 Pd2 121.8(6)
C1 P1 Pd2 102.9(4)
Pd1 P1 Pd2 91.47(13)
C3 P1 P2 173.9(6)
C1 P1 P2 74.7(4)
Pd1 P1 P2 54.69(12)
Pd2 P1 P2 54.85(12)
C7 P2 C2 111.8(7)
C7 P2 Pd1 121.4(6)
C2 P2 Pd1 103.6(4)
C7 P2 Pd2 120.6(6)
C2 P2 Pd2 104.4(4)
Pd1 P2 Pd2 91.94(13)
C7 P2 P1 172.4(6)
C2 P2 P1 75.8(4)
Pd1 P2 P1 55.11(11)
Pd2 P2 P1 55.08(12)
C11 P3 Pd3 110.6(4)
C11 P3 Pd5 106.7(5)
Pd3 P3 Pd5 113.66(15)
C11 P3 Pd7 114.3(4)
Pd3 P3 Pd7 110.06(14)
Pd5 P3 Pd7 101.29(13)
C12 P4 C13 111.1(8)
C12 P4 Cl7 102.4(5)
C13 P4 Cl7 101.9(6)
C12 P4 Pd3 112.0(5)
C13 P4 Pd3 120.7(6)
Cl7 P4 Pd3 106.4(2)
C17 P5 Pd4 111.6(4)
C17 P5 Pd6 106.7(4)
Pd4 P5 Pd6 115.88(15)
C17 P5 Pd8 113.3(4)
Pd4 P5 Pd8 107.96(15)
Pd6 P5 Pd8 101.20(13)
C19 P6 C18 111.5(8)
C19 P6 Cl11 100.3(6)
C18 P6 Cl11 101.8(5)
C19 P6 Pd4 123.3(6)
C18 P6 Pd4 111.3(5)
Cl11 P6 Pd4 105.4(2)
C23 P7 Cl9 101.7(4)
C23 P7 Pd7 107.4(4)
Cl9 P7 Pd7 116.5(2)
C23 P7 Pd5 118.0(4)
Cl9 P7 Pd5 109.27(19)
Pd7 P7 Pd5 104.50(15)
C25 P8 C24 110.0(8)
C25 P8 Cl10 99.4(6)
C24 P8 Cl10 101.3(5)
C25 P8 Pd7 125.1(6)
C24 P8 Pd7 105.8(4)
Cl10 P8 Pd7 112.9(3)
C29 P9 Cl13 102.4(5)
C29 P9 Pd8 108.2(4)
Cl13 P9 Pd8 114.4(2)
C29 P9 Pd6 118.1(5)
Cl13 P9 Pd6 108.2(2)
Pd8 P9 Pd6 105.78(15)
C31 P10 C30 112.7(8)
C31 P10 Cl14 99.5(7)
C30 P10 Cl14 102.2(6)
C31 P10 Pd8 125.2(6)
C30 P10 Pd8 105.7(5)
Cl14 P10 Pd8 109.0(3)
C2 C1 B1 111.2(11)
C2 C1 B2 62.5(9)
B1 C1 B2 61.2(9)
C2 C1 B9 62.1(9)
B1 C1 B9 113.5(11)
B2 C1 B9 115.0(11)
C2 C1 B5 110.4(11)
B1 C1 B5 61.7(9)
B2 C1 B5 112.0(11)
B9 C1 B5 61.7(10)
C2 C1 P1 105.6(8)
B1 C1 P1 131.6(10)
B2 C1 P1 114.2(10)
B9 C1 P1 111.0(9)
B5 C1 P1 130.6(9)
C1 C2 B6 110.4(11)
C1 C2 B10 112.5(11)
B6 C2 B10 62.4(10)
C1 C2 B9 62.1(9)
B6 C2 B9 113.9(11)
B10 C2 B9 63.1(9)
C1 C2 B2 61.7(9)
B6 C2 B2 60.8(9)
B10 C2 B2 113.3(11)
B9 C2 B2 114.4(12)
C1 C2 P2 103.9(8)
B6 C2 P2 131.9(10)
B10 C2 P2 131.1(10)
B9 C2 P2 111.5(9)
B2 C2 P2 112.3(9)
C6 C3 C5 111.8(15)
C6 C3 C4 106.1(13)
C5 C3 C4 109.7(14)
C6 C3 P1 112.3(12)
C5 C3 P1 111.1(12)
C4 C3 P1 105.5(11)
C9 C7 C10 110.5(15)
C9 C7 C8 111.4(15)
C10 C7 C8 111.5(15)
C9 C7 P2 109.3(12)
C10 C7 P2 104.3(12)
C8 C7 P2 109.7(12)
B15 C11 B19 61.7(11)
B15 C11 B11 64.1(10)
B19 C11 B11 115.8(12)
B15 C11 C12 110.4(12)
B19 C11 C12 61.8(10)
B11 C11 C12 111.6(11)
B15 C11 B12 114.6(12)
B19 C11 B12 115.0(12)
B11 C11 B12 62.4(10)
C12 C11 B12 61.4(9)
B15 C11 P3 123.7(10)
B19 C11 P3 113.6(9)
B11 C11 P3 123.9(10)
C12 C11 P3 113.9(9)
B12 C11 P3 116.2(10)
C11 C12 B16 109.3(12)
C11 C12 B20 109.0(12)
B16 C12 B20 62.3(9)
C11 C12 B19 58.8(9)
B16 C12 B19 114.3(13)
B20 C12 B19 63.7(10)
C11 C12 B12 60.1(9)
B16 C12 B12 62.2(9)
B20 C12 B12 112.9(12)
B19 C12 B12 111.3(13)
C11 C12 P4 112.3(9)
B16 C12 P4 126.2(11)
B20 C12 P4 128.5(11)
B19 C12 P4 115.9(9)
B12 C12 P4 113.7(10)
C15 C13 C14 113.9(16)
C15 C13 C16 109.3(17)
C14 C13 C16 108.8(16)
C15 C13 P4 109.1(12)
C14 C13 P4 110.4(13)
C16 C13 P4 105.0(12)
B22 C17 B21 64.8(10)
B22 C17 C18 111.1(11)
B21 C17 C18 111.8(10)
B22 C17 B26 62.1(10)
B21 C17 B26 115.4(11)
C18 C17 B26 60.6(8)
B22 C17 B25 116.9(11)
B21 C17 B25 64.0(9)
C18 C17 B25 60.3(9)
B26 C17 B25 113.2(11)
B22 C17 P5 124.9(9)
B21 C17 P5 122.4(9)
C18 C17 P5 113.3(9)
B26 C17 P5 117.0(9)
B25 C17 P5 112.7(9)
C17 C18 B30 110.3(11)
C17 C18 B26 60.7(9)
B30 C18 B26 63.3(9)
C17 C18 B25 61.7(8)
B30 C18 B25 113.4(12)
B26 C18 B25 114.5(11)
C17 C18 B29 110.2(10)
B30 C18 B29 61.7(10)
B26 C18 B29 114.2(11)
B25 C18 B29 62.1(9)
C17 C18 P6 113.3(9)
B30 C18 P6 125.3(10)
B26 C18 P6 113.9(10)
B25 C18 P6 115.4(10)
B29 C18 P6 126.3(9)
C21 C19 C22 108.7(16)
C21 C19 C20 109.9(16)
C22 C19 C20 119.9(15)
C21 C19 P6 108.9(12)
C22 C19 P6 110.8(12)
C20 C19 P6 97.8(11)
B31 C23 B32 65.2(9)
B31 C23 B35 63.1(9)
B32 C23 B35 115.4(11)
B31 C23 B36 115.0(12)
B32 C23 B36 61.1(9)
B35 C23 B36 112.0(11)
B31 C23 C24 110.0(10)
B32 C23 C24 108.3(11)
B35 C23 C24 59.8(9)
B36 C23 C24 59.5(8)
B31 C23 P7 125.2(9)
B32 C23 P7 122.9(9)
B35 C23 P7 117.7(10)
B36 C23 P7 113.7(9)
C24 C23 P7 115.3(8)
B39 C24 B35 63.8(10)
B39 C24 B40 62.7(9)
B35 C24 B40 115.1(12)
B39 C24 B36 113.8(11)
B35 C24 B36 111.1(11)
B40 C24 B36 63.5(9)
B39 C24 C23 109.1(11)
B35 C24 C23 58.6(8)
B40 C24 C23 110.3(10)
B36 C24 C23 59.7(8)
B39 C24 P8 128.2(10)
B35 C24 P8 115.6(10)
B40 C24 P8 125.4(10)
B36 C24 P8 113.4(10)
C23 C24 P8 112.2(8)
C27 C25 C28 107.2(14)
C27 C25 C26 121.4(15)
C28 C25 C26 114.5(13)
C27 C25 P8 115.4(12)
C28 C25 P8 101.4(12)
C26 C25 P8 95.0(10)
B41 C29 B42 61.9(10)
B41 C29 B45 63.9(10)
B42 C29 B45 115.9(12)
B41 C29 C30 109.0(13)
B42 C29 C30 111.1(11)
B45 C29 C30 59.5(10)
B41 C29 B46 111.9(11)
B42 C29 B46 63.4(10)
B45 C29 B46 111.4(12)
C30 C29 B46 59.5(9)
B41 C29 P9 124.3(10)
B42 C29 P9 124.4(11)
B45 C29 P9 113.3(9)
C30 C29 P9 115.2(9)
B46 C29 P9 118.9(10)
B49 C30 B50 63.9(11)
B49 C30 B45 64.5(11)
B50 C30 B45 117.6(13)
B49 C30 C29 110.2(12)
B50 C30 C29 111.1(11)
B45 C30 C29 59.6(10)
B49 C30 B46 112.4(12)
B50 C30 B46 60.9(10)
B45 C30 B46 112.9(12)
C29 C30 B46 61.3(9)
B49 C30 P10 127.0(12)
B50 C30 P10 125.7(11)
B45 C30 P10 112.6(10)
C29 C30 P10 111.1(10)
B46 C30 P10 115.9(11)
C33 C31 C34 109.3(15)
C33 C31 C32 121.5(15)
C34 C31 C32 108.6(15)
C33 C31 P10 106.1(13)
C34 C31 P10 114.7(12)
C32 C31 P10 96.3(11)
C1 B1 B4 103.5(13)
C1 B1 B3 102.8(13)
B4 B1 B3 60.6(10)
C1 B1 B2 59.6(10)
B4 B1 B2 106.9(13)
B3 B1 B2 57.6(10)
C1 B1 B5 60.0(10)
B4 B1 B5 57.9(10)
B3 B1 B5 106.6(13)
B2 B1 B5 109.3(14)
B3 B2 C1 104.9(12)
B3 B2 B6 60.2(10)
C1 B2 B6 103.2(13)
B3 B2 C2 104.1(13)
C1 B2 C2 55.7(8)
B6 B2 C2 57.9(10)
B3 B2 B1 60.7(10)
C1 B2 B1 59.2(9)
B6 B2 B1 108.5(13)
C2 B2 B1 104.1(12)
B2 B3 B6 61.3(10)
B2 B3 B7 111.7(14)
B6 B3 B7 61.2(11)
B2 B3 B1 61.7(10)
B6 B3 B1 110.1(13)
B7 B3 B1 109.9(13)
B2 B3 B4 109.5(13)
B6 B3 B4 108.4(14)
B7 B3 B4 60.1(10)
B1 B3 B4 59.7(10)
B5 B4 B8 61.5(10)
B5 B4 B1 62.3(10)
B8 B4 B1 111.9(13)
B5 B4 B7 110.7(14)
B8 B4 B7 61.6(11)
B1 B4 B7 109.4(13)
B5 B4 B3 109.5(13)
B8 B4 B3 109.3(14)
B1 B4 B3 59.8(10)
B7 B4 B3 59.5(10)
B4 B5 B8 59.4(10)
B4 B5 C1 103.8(12)
B8 B5 C1 105.5(12)
B4 B5 B1 59.8(10)
B8 B5 B1 108.3(13)
C1 B5 B1 58.4(9)
B4 B5 B9 108.1(13)
B8 B5 B9 61.5(10)
C1 B5 B9 58.7(9)
B1 B5 B9 108.3(13)
C2 B6 B3 105.4(12)
C2 B6 B2 61.3(9)
B3 B6 B2 58.4(10)
C2 B6 B10 59.3(9)
B3 B6 B10 109.4(13)
B2 B6 B10 111.2(13)
C2 B6 B7 106.2(12)
B3 B6 B7 60.0(10)
B2 B6 B7 108.4(13)
B10 B6 B7 61.3(10)
B3 B7 B4 60.4(10)
B3 B7 B6 58.8(10)
B4 B7 B6 106.7(13)
B3 B7 B8 107.3(13)
B4 B7 B8 58.0(10)
B6 B7 B8 108.4(13)
B3 B7 B10 106.7(12)
B4 B7 B10 107.2(13)
B6 B7 B10 59.2(10)
B8 B7 B10 62.0(10)
B4 B8 B5 59.1(10)
B4 B8 B7 60.4(10)
B5 B8 B7 108.0(13)
B4 B8 B9 107.2(13)
B5 B8 B9 60.5(10)
B7 B8 B9 107.3(13)
B4 B8 B10 107.1(13)
B5 B8 B10 107.5(12)
B7 B8 B10 59.6(10)
B9 B8 B10 59.2(9)
C2 B9 C1 55.8(8)
C2 B9 B5 103.8(13)
C1 B9 B5 59.6(9)
C2 B9 B10 57.6(9)
C1 B9 B10 103.0(12)
B5 B9 B10 107.2(13)
C2 B9 B8 104.0(12)
C1 B9 B8 103.6(12)
B5 B9 B8 58.0(10)
B10 B9 B8 61.2(10)
C2 B10 B6 58.3(9)
C2 B10 B7 104.0(13)
B6 B10 B7 59.5(10)
C2 B10 B9 59.3(9)
B6 B10 B9 107.5(13)
B7 B10 B9 106.7(13)
C2 B10 B8 104.0(12)
B6 B10 B8 105.8(13)
B7 B10 B8 58.4(10)
B9 B10 B8 59.6(9)
C11 B11 B13 104.3(13)
C11 B11 B12 59.9(10)
B13 B11 B12 59.2(11)
C11 B11 B14 105.6(13)
B13 B11 B14 58.5(10)
B12 B11 B14 107.4(14)
C11 B11 B15 57.2(9)
B13 B11 B15 106.2(13)
B12 B11 B15 107.1(14)
B14 B11 B15 61.3(10)
C11 B12 B13 103.4(13)
C11 B12 C12 58.5(8)
B13 B12 C12 104.1(13)
C11 B12 B11 57.7(10)
B13 B12 B11 60.1(11)
C12 B12 B11 105.6(13)
C11 B12 B16 104.6(12)
B13 B12 B16 59.9(11)
C12 B12 B16 58.0(9)
B11 B12 B16 108.5(14)
B14 B13 B12 110.9(13)
B14 B13 B11 61.3(11)
B12 B13 B11 60.7(11)
B14 B13 B16 110.4(13)
B12 B13 B16 61.4(11)
B11 B13 B16 110.1(13)
B14 B13 B17 60.0(11)
B12 B13 B17 109.6(13)
B11 B13 B17 108.6(13)
B16 B13 B17 60.7(11)
B13 B14 B17 61.7(11)
B13 B14 B11 60.2(11)
B17 B14 B11 109.1(15)
B13 B14 B18 106.9(15)
B17 B14 B18 58.0(10)
B11 B14 B18 106.7(13)
B13 B14 B15 106.0(14)
B17 B14 B15 104.6(14)
B11 B14 B15 59.4(10)
B18 B14 B15 58.0(9)
C11 B15 B19 59.9(11)
C11 B15 B18 107.3(14)
B19 B15 B18 62.8(11)
C11 B15 B11 58.6(10)
B19 B15 B11 109.7(15)
B18 B15 B11 108.5(13)
C11 B15 B14 105.1(13)
B19 B15 B14 111.0(14)
B18 B15 B14 60.3(10)
B11 B15 B14 59.3(10)
C12 B16 B13 104.5(13)
C12 B16 B20 59.4(9)
B13 B16 B20 106.8(14)
C12 B16 B12 59.8(9)
B13 B16 B12 58.6(11)
B20 B16 B12 108.6(13)
C12 B16 B17 104.2(13)
B13 B16 B17 60.3(11)
B20 B16 B17 58.2(10)
B12 B16 B17 107.2(14)
B18 B17 B20 61.3(11)
B18 B17 B14 61.9(11)
B20 B17 B14 111.0(13)
B18 B17 B13 107.3(13)
B20 B17 B13 107.7(13)
B14 B17 B13 58.3(11)
B18 B17 B16 109.1(13)
B20 B17 B16 60.7(11)
B14 B17 B16 107.6(13)
B13 B17 B16 59.0(11)
B17 B18 B15 109.3(13)
B17 B18 B20 60.0(11)
B15 B18 B20 108.2(14)
B17 B18 B14 60.1(10)
B15 B18 B14 61.7(10)
B20 B18 B14 108.5(14)
B17 B18 B19 109.2(14)
B15 B18 B19 57.8(11)
B20 B18 B19 61.8(11)
B14 B18 B19 108.1(13)
C11 B19 B15 58.4(10)
C11 B19 C12 59.4(9)
B15 B19 C12 106.0(13)
C11 B19 B18 103.6(12)
B15 B19 B18 59.3(11)
C12 B19 B18 103.2(12)
C11 B19 B20 105.1(12)
B15 B19 B20 106.4(13)
C12 B19 B20 58.1(10)
B18 B19 B20 58.0(10)
C12 B20 B17 105.6(13)
C12 B20 B18 105.0(13)
B17 B20 B18 58.7(11)
C12 B20 B16 58.3(9)
B17 B20 B16 61.1(10)
B18 B20 B16 107.4(14)
C12 B20 B19 58.2(9)
B17 B20 B19 107.0(14)
B18 B20 B19 60.2(11)
B16 B20 B19 106.6(13)
C17 B21 B22 56.8(9)
C17 B21 B25 60.2(9)
B22 B21 B25 107.4(13)
C17 B21 B23 103.9(13)
B22 B21 B23 61.0(10)
B25 B21 B23 106.4(12)
C17 B21 B24 105.1(12)
B22 B21 B24 107.3(13)
B25 B21 B24 59.7(9)
B23 B21 B24 58.3(9)
C17 B22 B26 61.2(9)
C17 B22 B21 58.4(9)
B26 B22 B21 109.5(12)
C17 B22 B27 106.5(11)
B26 B22 B27 59.6(10)
B21 B22 B27 108.4(12)
C17 B22 B23 104.9(11)
B26 B22 B23 106.7(12)
B21 B22 B23 60.8(10)
B27 B22 B23 58.6(10)
B28 B23 B27 61.5(10)
B28 B23 B24 59.5(10)
B27 B23 B24 108.8(13)
B28 B23 B21 108.4(12)
B27 B23 B21 107.3(12)
B24 B23 B21 61.2(9)
B28 B23 B22 108.3(13)
B27 B23 B22 59.7(10)
B24 B23 B22 107.4(12)
B21 B23 B22 58.2(9)
B28 B24 B29 60.8(10)
B28 B24 B23 59.1(10)
B29 B24 B23 108.3(13)
B28 B24 B25 108.3(13)
B29 B24 B25 60.3(10)
B23 B24 B25 108.1(12)
B28 B24 B21 107.6(12)
B29 B24 B21 108.2(12)
B23 B24 B21 60.5(9)
B25 B24 B21 59.6(9)
C18 B25 C17 57.9(8)
C18 B25 B29 59.7(10)
C17 B25 B29 105.4(12)
C18 B25 B21 103.3(12)
C17 B25 B21 55.8(8)
B29 B25 B21 107.5(12)
C18 B25 B24 103.4(12)
C17 B25 B24 102.6(11)
B29 B25 B24 58.3(10)
B21 B25 B24 60.7(9)
C18 B26 C17 58.7(8)
C18 B26 B22 105.2(12)
C17 B26 B22 56.8(9)
C18 B26 B27 105.4(12)
C17 B26 B27 104.9(13)
B22 B26 B27 61.8(10)
C18 B26 B30 57.8(9)
C17 B26 B30 104.4(12)
B22 B26 B30 108.7(12)
B27 B26 B30 60.1(9)
B26 B27 B23 108.4(13)
B26 B27 B30 61.1(9)
B23 B27 B30 106.1(12)
B26 B27 B22 58.5(10)
B23 B27 B22 61.7(10)
B30 B27 B22 106.8(12)
B26 B27 B28 108.0(12)
B23 B27 B28 58.4(9)
B30 B27 B28 58.9(9)
B22 B27 B28 107.4(13)
B23 B28 B24 61.5(10)
B23 B28 B30 108.3(12)
B24 B28 B30 108.2(13)
B23 B28 B29 109.6(13)
B24 B28 B29 60.0(10)
B30 B28 B29 60.2(10)
B23 B28 B27 60.1(10)
B24 B28 B27 109.3(12)
B30 B28 B27 60.0(9)
B29 B28 B27 109.0(12)
C18 B29 B24 104.7(11)
C18 B29 B30 57.6(9)
B24 B29 B30 106.9(12)
C18 B29 B28 103.3(11)
B24 B29 B28 59.2(10)
B30 B29 B28 59.4(10)
C18 B29 B25 58.2(9)
B24 B29 B25 61.4(10)
B30 B29 B25 106.8(12)
B28 B29 B25 108.0(12)
C18 B30 B28 106.4(13)
C18 B30 B29 60.7(9)
B28 B30 B29 60.3(10)
C18 B30 B27 105.2(12)
B28 B30 B27 61.1(9)
B29 B30 B27 109.9(13)
C18 B30 B26 58.9(9)
B28 B30 B26 108.0(13)
B29 B30 B26 109.7(13)
B27 B30 B26 58.8(9)
C23 B31 B35 58.9(9)
C23 B31 B34 104.4(12)
B35 B31 B34 59.3(9)
C23 B31 B33 104.2(12)
B35 B31 B33 107.3(12)
B34 B31 B33 60.1(9)
C23 B31 B32 57.5(9)
B35 B31 B32 105.9(12)
B34 B31 B32 106.2(12)
B33 B31 B32 59.2(9)
C23 B32 B36 60.8(9)
C23 B32 B37 107.0(12)
B36 B32 B37 60.2(10)
C23 B32 B33 105.0(11)
B36 B32 B33 108.5(12)
B37 B32 B33 60.4(10)
C23 B32 B31 57.3(9)
B36 B32 B31 108.2(12)
B37 B32 B31 108.8(12)
B33 B32 B31 60.3(9)
B38 B33 B37 61.7(9)
B38 B33 B32 108.9(12)
B37 B33 B32 58.6(9)
B38 B33 B34 59.2(9)
B37 B33 B34 106.7(12)
B32 B33 B34 106.5(12)
B38 B33 B31 108.6(12)
B37 B33 B31 107.5(12)
B32 B33 B31 60.4(9)
B34 B33 B31 59.3(9)
B39 B34 B35 62.7(10)
B39 B34 B38 60.6(10)
B35 B34 B38 110.9(12)
B39 B34 B31 110.6(12)
B35 B34 B31 59.7(9)
B38 B34 B31 110.0(12)
B39 B34 B33 108.1(12)
B35 B34 B33 108.0(11)
B38 B34 B33 59.6(9)
B31 B34 B33 60.6(9)
C23 B35 C24 61.5(8)
C23 B35 B34 105.0(12)
C24 B35 B34 103.2(12)
C23 B35 B31 58.0(8)
C24 B35 B31 107.4(12)
B34 B35 B31 61.0(9)
C23 B35 B39 106.6(12)
C24 B35 B39 57.6(9)
B34 B35 B39 57.4(9)
B31 B35 B39 107.4(12)
C24 B36 C23 60.7(8)
C24 B36 B32 106.9(12)
C23 B36 B32 58.1(9)
C24 B36 B37 104.4(11)
C23 B36 B37 105.0(12)
B32 B36 B37 60.3(10)
C24 B36 B40 58.2(9)
C23 B36 B40 106.9(11)
B32 B36 B40 108.0(12)
B37 B36 B40 59.0(9)
B36 B37 B32 59.5(10)
B36 B37 B40 62.4(10)
B32 B37 B40 110.1(13)
B36 B37 B33 108.3(13)
B32 B37 B33 60.9(9)
B40 B37 B33 108.2(12)
B36 B37 B38 109.3(12)
B32 B37 B38 108.5(12)
B40 B37 B38 60.1(9)
B33 B37 B38 59.0(9)
B39 B38 B34 58.1(10)
B39 B38 B33 107.3(12)
B34 B38 B33 61.1(10)
B39 B38 B40 60.2(9)
B34 B38 B40 106.4(12)
B33 B38 B40 106.7(12)
B39 B38 B37 105.4(12)
B34 B38 B37 106.3(12)
B33 B38 B37 59.3(9)
B40 B38 B37 58.0(9)
C24 B39 B34 105.9(12)
C24 B39 B38 107.1(11)
B34 B39 B38 61.3(10)
C24 B39 B40 59.3(9)
B34 B39 B40 109.4(12)
B38 B39 B40 60.9(9)
C24 B39 B35 58.6(9)
B34 B39 B35 59.9(10)
B38 B39 B35 109.3(12)
B40 B39 B35 108.1(12)
C24 B40 B37 104.3(12)
C24 B40 B39 58.0(9)
B37 B40 B39 107.4(12)
C24 B40 B38 104.5(12)
B37 B40 B38 62.0(9)
B39 B40 B38 58.9(9)
C24 B40 B36 58.4(9)
B37 B40 B36 58.7(9)
B39 B40 B36 106.0(12)
B38 B40 B36 107.9(12)
C29 B41 B42 60.0(10)
C29 B41 B44 106.9(14)
B42 B41 B44 110.2(14)
C29 B41 B43 106.5(13)
B42 B41 B43 60.7(10)
B44 B41 B43 60.4(11)
C29 B41 B45 59.1(10)
B42 B41 B45 110.3(14)
B44 B41 B45 61.6(11)
B43 B41 B45 110.0(14)
C29 B42 B41 58.1(10)
C29 B42 B43 105.2(13)
B41 B42 B43 61.0(10)
C29 B42 B47 102.7(13)
B41 B42 B47 105.3(14)
B43 B42 B47 58.0(10)
C29 B42 B46 60.0(9)
B41 B42 B46 106.2(14)
B43 B42 B46 103.8(14)
B47 B42 B46 55.9(10)
B47 B43 B48 59.7(11)
B47 B43 B42 62.0(11)
B48 B43 B42 109.6(14)
B47 B43 B41 106.3(13)
B48 B43 B41 106.3(13)
B42 B43 B41 58.3(10)
B47 B43 B44 106.4(13)
B48 B43 B44 59.0(10)
B42 B43 B44 107.4(13)
B41 B43 B44 59.4(10)
B48 B44 B41 107.3(14)
B48 B44 B49 59.9(10)
B41 B44 B49 106.7(14)
B48 B44 B43 59.6(10)
B41 B44 B43 60.2(10)
B49 B44 B43 107.4(13)
B48 B44 B45 108.0(13)
B41 B44 B45 59.7(10)
B49 B44 B45 59.7(10)
B43 B44 B45 108.3(14)
C30 B45 C29 60.9(10)
C30 B45 B41 104.7(13)
C29 B45 B41 57.0(10)
C30 B45 B49 56.0(10)
C29 B45 B49 104.6(12)
B41 B45 B49 105.3(12)
C30 B45 B44 102.3(12)
C29 B45 B44 103.0(12)
B41 B45 B44 58.7(10)
B49 B45 B44 58.8(10)
B47 B46 C30 105.0(14)
B47 B46 B50 61.8(11)
C30 B46 B50 58.6(10)
B47 B46 C29 104.6(13)
C30 B46 C29 59.2(9)
B50 B46 C29 107.5(13)
B47 B46 B42 61.7(11)
C30 B46 B42 105.3(12)
B50 B46 B42 112.0(14)
C29 B46 B42 56.6(9)
B46 B47 B48 109.2(13)
B46 B47 B43 110.8(13)
B48 B47 B43 60.6(11)
B46 B47 B50 60.2(11)
B48 B47 B50 61.6(11)
B43 B47 B50 111.6(14)
B46 B47 B42 62.4(11)
B48 B47 B42 108.8(13)
B43 B47 B42 60.0(10)
B50 B47 B42 111.3(12)
B47 B48 B44 108.3(14)
B47 B48 B43 59.7(11)
B44 B48 B43 61.4(11)
B47 B48 B49 106.9(13)
B44 B48 B49 60.9(10)
B43 B48 B49 109.5(13)
B47 B48 B50 60.1(11)
B44 B48 B50 109.8(13)
B43 B48 B50 109.6(14)
B49 B48 B50 59.7(10)
C30 B49 B48 106.5(14)
C30 B49 B50 59.7(10)
B48 B49 B50 61.3(10)
C30 B49 B44 107.1(14)
B48 B49 B44 59.2(10)
B50 B49 B44 109.7(14)
C30 B49 B45 59.5(10)
B48 B49 B45 108.9(14)
B50 B49 B45 110.1(14)
B44 B49 B45 61.5(10)
C30 B50 B46 60.5(10)
C30 B50 B49 56.4(10)
B46 B50 B49 106.1(14)
C30 B50 B47 103.6(13)
B46 B50 B47 58.0(10)
B49 B50 B47 104.9(13)
C30 B50 B48 102.2(13)
B46 B50 B48 104.8(14)
B49 B50 B48 59.0(10)
B47 B50 B48 58.3(10)
Cl15 C35 Cl16 121.1(17)

loop_
_geom_bond_atom_site_label_1
_geom_bond_atom_site_label_2
_geom_bond_distance
Pd1 P2 2.256(4)
Pd1 P1 2.267(4)
Pd1 Cl2 2.395(4)
Pd1 Cl1 2.424(3)
Pd1 Pd2 3.2478(16)
Pd2 P2 2.262(4)
Pd2 P1 2.268(4)
Pd2 Cl4 2.406(4)
Pd2 Cl3 2.429(4)
Pd2 Pd4 3.2276(15)
Pd3 P4 2.221(4)
Pd3 P3 2.245(4)
Pd3 Cl1 2.393(4)
Pd3 Cl2 2.408(4)
Pd4 P6 2.236(4)
Pd4 P5 2.238(4)
Pd4 Cl3 2.405(3)
Pd4 Cl4 2.408(4)
Pd5 P7 2.241(3)
Pd5 P3 2.264(3)
Pd5 Cl6 2.404(3)
Pd5 Cl5 2.413(3)
Pd6 P9 2.233(4)
Pd6 P5 2.271(3)
Pd6 Cl6 2.392(3)
Pd6 Cl5 2.412(3)
Pd7 P7 2.233(4)
Pd7 P3 2.310(3)
Pd7 P8 2.319(4)
Pd7 Cl8 2.345(4)
Pd8 P9 2.218(4)
Pd8 P10 2.310(5)
Pd8 P5 2.322(4)
Pd8 Cl12 2.347(4)
Cl7 P4 2.039(6)
Cl9 P7 2.024(5)
Cl10 P8 2.133(7)
Cl11 P6 2.080(6)
Cl13 P9 2.023(6)
Cl14 P10 2.161(8)
P1 C3 1.855(17)
P1 C1 1.899(14)
P1 P2 2.601(5)
P2 C7 1.897(18)
P2 C2 1.899(14)
P3 C11 1.869(14)
P4 C12 1.873(17)
P4 C13 1.879(18)
P5 C17 1.854(13)
P6 C19 1.844(17)
P6 C18 1.861(14)
P7 C23 1.851(13)
P8 C25 1.815(19)
P8 C24 1.887(15)
P9 C29 1.859(15)
P10 C31 1.799(19)
P10 C30 1.934(16)
C1 C2 1.633(18)
C1 B1 1.73(2)
C1 B2 1.74(2)
C1 B9 1.75(2)
C1 B5 1.76(2)
C2 B6 1.69(2)
C2 B10 1.71(2)
C2 B9 1.74(2)
C2 B2 1.75(2)
C3 C6 1.51(2)
C3 C5 1.54(2)
C3 C4 1.55(2)
C7 C9 1.55(2)
C7 C10 1.55(2)
C7 C8 1.56(2)
C11 B15 1.66(2)
C11 B19 1.68(2)
C11 B11 1.68(2)
C11 C12 1.693(19)
C11 B12 1.72(2)
C12 B16 1.71(2)
C12 B20 1.73(2)
C12 B19 1.73(2)
C12 B12 1.74(2)
C13 C15 1.45(2)
C13 C14 1.52(2)
C13 C16 1.53(3)
C17 B22 1.65(2)
C17 B21 1.68(2)
C17 C18 1.697(17)
C17 B26 1.73(2)
C17 B25 1.76(2)
C18 B30 1.71(2)
C18 B26 1.73(2)
C18 B25 1.74(2)
C18 B29 1.77(2)
C19 C21 1.54(2)
C19 C22 1.56(2)
C19 C20 1.65(2)
C23 B31 1.68(2)
C23 B32 1.68(2)
C23 B35 1.70(2)
C23 B36 1.73(2)
C23 C24 1.747(18)
C24 B39 1.70(2)
C24 B35 1.72(2)
C24 B40 1.72(2)
C24 B36 1.73(2)
C25 C27 1.52(2)
C25 C28 1.62(2)
C25 C26 1.77(2)
C29 B41 1.68(2)
C29 B42 1.72(2)
C29 B45 1.72(2)
C29 C30 1.74(2)
C29 B46 1.78(2)
C30 B49 1.65(3)
C30 B50 1.71(2)
C30 B45 1.72(2)
C30 B46 1.75(2)
C31 C33 1.52(2)
C31 C34 1.55(2)
C31 C32 1.61(2)
B1 B4 1.75(2)
B1 B3 1.75(2)
B1 B2 1.77(2)
B1 B5 1.79(3)
B2 B3 1.69(2)
B2 B6 1.74(2)
B3 B6 1.73(3)
B3 B7 1.75(3)
B3 B4 1.76(2)
B4 B5 1.71(2)
B4 B8 1.72(3)
B4 B7 1.76(3)
B5 B8 1.75(2)
B5 B9 1.80(3)
B6 B10 1.76(3)
B6 B7 1.77(2)
B7 B8 1.78(2)
B7 B10 1.80(3)
B8 B9 1.82(2)
B8 B10 1.85(3)
B9 B10 1.81(2)
B11 B13 1.75(2)
B11 B12 1.76(3)
B11 B14 1.77(3)
B11 B15 1.77(2)
B12 B13 1.74(3)
B12 B16 1.79(3)
B13 B14 1.72(3)
B13 B16 1.76(3)
B13 B17 1.78(3)
B14 B17 1.75(3)
B14 B18 1.78(2)
B14 B15 1.81(2)
B15 B19 1.71(3)
B15 B18 1.74(3)
B16 B20 1.78(2)
B16 B17 1.79(3)
B17 B18 1.71(2)
B17 B20 1.74(3)
B18 B20 1.76(3)
B18 B19 1.80(3)
B19 B20 1.83(3)
B21 B22 1.79(3)
B21 B25 1.83(2)
B21 B23 1.84(3)
B21 B24 1.85(2)
B22 B26 1.75(3)
B22 B27 1.80(3)
B22 B23 1.84(2)
B23 B28 1.75(2)
B23 B27 1.78(3)
B23 B24 1.79(2)
B24 B28 1.76(3)
B24 B29 1.77(3)
B24 B25 1.83(2)
B25 B29 1.81(2)
B26 B27 1.77(2)
B26 B30 1.81(2)
B27 B30 1.79(2)
B27 B28 1.81(2)
B28 B30 1.77(3)
B28 B29 1.79(2)
B29 B30 1.78(2)
B31 B35 1.77(2)
B31 B34 1.79(2)
B31 B33 1.81(2)
B31 B32 1.81(2)
B32 B36 1.74(2)
B32 B37 1.75(2)
B32 B33 1.79(2)
B33 B38 1.78(2)
B33 B37 1.78(2)
B33 B34 1.80(2)
B34 B39 1.71(2)
B34 B35 1.76(2)
B34 B38 1.77(2)
B35 B39 1.80(2)
B36 B37 1.75(2)
B36 B40 1.81(2)
B37 B40 1.75(2)
B37 B38 1.83(2)
B38 B39 1.76(2)
B38 B40 1.79(2)
B39 B40 1.78(2)
B41 B42 1.75(3)
B41 B44 1.78(3)
B41 B43 1.80(2)
B41 B45 1.80(3)
B42 B43 1.79(3)
B42 B47 1.82(3)
B42 B46 1.84(3)
B43 B47 1.75(3)
B43 B48 1.77(3)
B43 B44 1.80(3)
B44 B48 1.76(2)
B44 B49 1.79(3)
B44 B45 1.83(2)
B45 B49 1.80(3)
B46 B47 1.72(2)
B46 B50 1.76(3)
B47 B48 1.75(3)
B47 B50 1.78(3)
B48 B49 1.77(2)
B48 B50 1.81(3)
B49 B50 1.78(3)
Cl15 C35 1.60(2)
Cl16 C35 1.65(3)

loop_
_platon_squeeze_void_nr
_platon_squeeze_void_average_x
_platon_squeeze_void_average_y
_platon_squeeze_void_average_z
_platon_squeeze_void_volume
_platon_squeeze_void_count_electrons
_platon_squeeze_void_content
1 0.500 0.500 1.000 1211 740 ' 18 CH2Cl2 '
2 0.083 0.594 0.509 7 4 ' - '
3 0.917 0.406 0.491 7 4 ' - '
